data_7016318
loop_
_publ_author_name
'Galajov, Miguel'
'Galindo, Agust\'in'
'Garc\'ia, Carlos'
'G\'omez, Manuel'
'G\'omez-Sal, Pilar'
'Parra, Andr\'es'

_publ_section_title
;
 Synthetic and structural studies of monocyclopentadienyl
 cyclometalated aryl tantalum(v) compounds.
;
_journal_issue 33
_journal_name_full 'Dalton transactions (Cambridge, England : 2003)'
_journal_page_first 8399
_journal_page_last 8406
_journal_paper_doi 10.1039/c1dt10223k
_journal_volume 40
_journal_year 2011
_chemical_compound_source 'synthesis as described'
_chemical_formula_moiety 'C14 H17 Cl3 N1 Ta1'
_chemical_formula_sum 'C14 H17 Cl3 N Ta'
_chemical_formula_weight 486.59
_chemical_name_systematic
;
?
;
_space_group_IT_number 14
_symmetry_cell_setting monoclinic
_symmetry_Int_Tables_number 14
_symmetry_space_group_name_Hall '-P 2yn'
_symmetry_space_group_name_H-M 'P 1 21/n 1'
_atom_sites_solution_hydrogens geom
_atom_sites_solution_primary direct
_atom_sites_solution_secondary difmap
_audit_conform_dict_location ftp://ftp.iucr.org/pub/cif_core.dic
_audit_conform_dict_name cif_core.dic
_audit_conform_dict_version 2.4
_audit_creation_date 2011-01-13T13:10:22-00:00
_audit_creation_method 'WinGX routine CIF_UPDATE'
_cell_angle_alpha 90
_cell_angle_beta 109.953(7)
_cell_angle_gamma 90
_cell_formula_units_Z 4
_cell_length_a 14.3962(10)
_cell_length_b 6.8838(3)
_cell_length_c 15.891(2)
_cell_measurement_reflns_used 310
_cell_measurement_temperature 200(2)
_cell_measurement_theta_max 16.24
_cell_measurement_theta_min 3.45
_cell_measurement_wavelength 0.71073
_cell_volume 1480.3(2)
_computing_cell_refinement 'Dirax/lsq (Duisenberg & Schreurs, 1989-2000)'
_computing_data_collection 'Collect (Bruker AXS BV, 1997-2004)'
_computing_data_reduction 'EvalCCD (Duisenberg & Schreurs 1990-2000)'
_computing_molecular_graphics 'Ortep-3 for Windows (Farrugia, 1997)'
_computing_publication_material 'WinGX publication routines (Farrugia, 1999)'
_computing_structure_refinement 'SHELXL-97 (Sheldrick, 2008)'
_diffrn_ambient_temperature 200(2)
_diffrn_detector 'CCD plate'
_diffrn_detector_area_resol_mean 9
_diffrn_measured_fraction_theta_full 0.996
_diffrn_measured_fraction_theta_max 0.996
_diffrn_measurement_device '95mm CCD camera on \k-goniostat'
_diffrn_measurement_device_type KappaCCD
_diffrn_measurement_method 'CCD rotation images, thick slices'
_diffrn_orient_matrix_type X=UH
_diffrn_orient_matrix_UB_11 0.01
_diffrn_orient_matrix_UB_12 0
_diffrn_orient_matrix_UB_13 0
_diffrn_orient_matrix_UB_21 0
_diffrn_orient_matrix_UB_22 0.01
_diffrn_orient_matrix_UB_23 0
_diffrn_orient_matrix_UB_31 0
_diffrn_orient_matrix_UB_32 0
_diffrn_orient_matrix_UB_33 0.01
_diffrn_radiation_monochromator graphite
_diffrn_radiation_probe x-ray
_diffrn_radiation_type MoK\a
_diffrn_radiation_wavelength 0.71073
_diffrn_reflns_av_R_equivalents 0.0849
_diffrn_reflns_av_unetI/netI 0.1902
_diffrn_reflns_limit_h_max 18
_diffrn_reflns_limit_h_min -18
_diffrn_reflns_limit_k_max 8
_diffrn_reflns_limit_k_min -8
_diffrn_reflns_limit_l_max 20
_diffrn_reflns_limit_l_min -20
_diffrn_reflns_number 10947
_diffrn_reflns_reduction_process
;
Scaled and merged with Sortav
R.H. Blessing, (1987) Cryst. Rev. 1, 3-58
R.H. Blessing, (1989) J. Appl. Cryst. 22, 396-397
;
_diffrn_reflns_theta_full 27.52
_diffrn_reflns_theta_max 27.52
_diffrn_reflns_theta_min 3.01
_diffrn_source 'Enraf Nonius FR590'
_exptl_absorpt_coefficient_mu 7.951
_exptl_absorpt_correction_T_max 0.073
_exptl_absorpt_correction_T_min 0.041
_exptl_absorpt_correction_type multi-scan
_exptl_absorpt_process_details
;
R.H. Blessing, Acta Cryst. (1995), A51, 33-38
;
_exptl_crystal_colour colourless
_exptl_crystal_density_diffrn 2.183
_exptl_crystal_density_method 'not measured'
_exptl_crystal_description prism
_exptl_crystal_F_000 928
_exptl_crystal_size_max 0.4
_exptl_crystal_size_mid 0.32
_exptl_crystal_size_min 0.25
_refine_diff_density_max 3.001
_refine_diff_density_min -1.931
_refine_diff_density_rms 0.224
_refine_ls_extinction_method none
_refine_ls_goodness_of_fit_ref 0.886
_refine_ls_hydrogen_treatment constr
_refine_ls_matrix_type full
_refine_ls_number_parameters 172
_refine_ls_number_reflns 3391
_refine_ls_number_restraints 0
_refine_ls_restrained_S_all 0.886
_refine_ls_R_factor_all 0.0876
_refine_ls_R_factor_gt 0.0469
_refine_ls_shift/su_max 0.001
_refine_ls_shift/su_mean 0
_refine_ls_structure_factor_coef Fsqd
_refine_ls_weighting_details 'calc w=1/[\s^2^(Fo^2^)+(0.0000P)^2^+0.0000P] where P=(Fo^2^+2Fc^2^)/3'
_refine_ls_weighting_scheme calc
_refine_ls_wR_factor_gt 0.0885
_refine_ls_wR_factor_ref 0.1111
_reflns_number_gt 2235
_reflns_number_total 3391
_reflns_threshold_expression >2\s(I)
_cod_data_source_file c1dt10223k.txt
_cod_data_source_block import
_cod_original_sg_symbol_H-M 'P 21/n'
_cod_database_code 7016318

loop_
_symmetry_equiv_pos_as_xyz
'x, y, z'
'-x+1/2, y+1/2, -z+1/2'
'-x, -y, -z'
'x-1/2, -y-1/2, z-1/2'

loop_
_atom_site_label
_atom_site_type_symbol
_atom_site_fract_x
_atom_site_fract_y
_atom_site_fract_z
_atom_site_U_iso_or_equiv
_atom_site_adp_type
_atom_site_occupancy
_atom_site_symmetry_multiplicity
_atom_site_calc_flag
_atom_site_refinement_flags
C1 C 0.9090(8) 1.0045(16) 0.2348(8) 0.037(3) Uani 1 1 d .
H1 H 0.8995 0.9414 0.2829 0.045 Uiso 1 1 calc R
C2 C 0.9671(8) 0.9387(16) 0.1858(8) 0.036(3) Uani 1 1 d .
H2 H 1.0012 0.8215 0.1941 0.044 Uiso 1 1 calc R
C3 C 0.9648(7) 1.0775(16) 0.1236(7) 0.032(2) Uani 1 1 d .
H3 H 0.9994 1.0721 0.0838 0.039 Uiso 1 1 calc R
C4 C 0.9027(8) 1.2284(15) 0.1292(7) 0.035(3) Uani 1 1 d .
H4 H 0.8876 1.3388 0.0934 0.042 Uiso 1 1 calc R
C5 C 0.8676(8) 1.1842(14) 0.1979(8) 0.035(2) Uani 1 1 d .
H5 H 0.8244 1.2594 0.2164 0.042 Uiso 1 1 calc R
C19 C 0.5821(9) 0.6913(17) 0.0039(10) 0.049(3) Uani 1 1 d .
H19A H 0.6137 0.5872 0.0436 0.073 Uiso 1 1 calc R
H19B H 0.5286 0.6403 -0.0456 0.073 Uiso 1 1 calc R
H19C H 0.5569 0.7845 0.0357 0.073 Uiso 1 1 calc R
C18 C 0.6785(9) 0.6356(17) -0.0884(8) 0.044(3) Uani 1 1 d .
H18A H 0.7128 0.5294 -0.0517 0.066 Uiso 1 1 calc R
H18B H 0.7193 0.6908 -0.119 0.066 Uiso 1 1 calc R
H18C H 0.618 0.5893 -0.1314 0.066 Uiso 1 1 calc R
C17 C 0.6034(8) 0.9475(15) -0.0907(8) 0.037(3) Uani 1 1 d .
H17A H 0.5566 0.8938 -0.1451 0.044 Uiso 1 1 calc R
H17B H 0.5672 1.0256 -0.0615 0.044 Uiso 1 1 calc R
C15 C 0.6476(9) 1.1648(16) -0.1952(7) 0.041(3) Uani 1 1 d .
H15 H 0.5834 1.1505 -0.2351 0.049 Uiso 1 1 calc R
C16 C 0.6766(8) 1.0698(15) -0.1127(8) 0.035(2) Uani 1 1 d .
C11 C 0.7697(8) 1.0967(14) -0.0487(7) 0.031(2) Uani 1 1 d .
C12 C 0.8362(8) 1.2109(14) -0.0749(8) 0.034(2) Uani 1 1 d .
H12 H 0.9005 1.2282 -0.0358 0.04 Uiso 1 1 calc R
C13 C 0.8063(10) 1.2986(15) -0.1594(8) 0.043(3) Uani 1 1 d .
H13 H 0.8518 1.3719 -0.1756 0.052 Uiso 1 1 calc R
C14 C 0.7141(10) 1.2802(16) -0.2177(8) 0.042(3) Uani 1 1 d .
H14 H 0.6952 1.3442 -0.2726 0.051 Uiso 1 1 calc R
Cl4 Cl 0.8899(2) 0.7196(3) 0.01256(19) 0.0343(6) Uani 1 1 d .
Cl5 Cl 0.7794(2) 0.6539(4) 0.1589(2) 0.0415(7) Uani 1 1 d .
Cl6 Cl 0.6659(2) 1.0989(4) 0.1020(2) 0.0431(7) Uani 1 1 d .
N1 N 0.6557(6) 0.7880(12) -0.0304(6) 0.031(2) Uani 1 1 d .
Ta1 Ta 0.80256(3) 0.93844(6) 0.07994(3) 0.02811(15) Uani 1 1 d .

loop_
_atom_site_aniso_label
_atom_site_aniso_U_11
_atom_site_aniso_U_22
_atom_site_aniso_U_33
_atom_site_aniso_U_23
_atom_site_aniso_U_13
_atom_site_aniso_U_12
C1 0.033(6) 0.057(7) 0.018(6) 0.005(5) 0.005(5) 0.000(5)
C2 0.033(6) 0.037(6) 0.038(7) -0.002(5) 0.012(6) 0.003(5)
C3 0.019(5) 0.053(7) 0.026(6) -0.005(5) 0.008(5) 0.001(5)
C4 0.043(7) 0.038(6) 0.020(6) 0.001(4) 0.005(5) -0.009(5)
C5 0.045(7) 0.028(6) 0.034(7) -0.005(4) 0.016(6) 0.000(5)
C19 0.047(8) 0.045(7) 0.064(10) 0.003(6) 0.032(7) -0.009(5)
C18 0.041(7) 0.045(7) 0.036(8) -0.015(5) -0.001(6) 0.000(5)
C17 0.034(6) 0.038(6) 0.036(7) 0.001(5) 0.009(6) -0.003(5)
C15 0.050(8) 0.047(7) 0.018(6) -0.001(5) 0.001(5) 0.019(5)
C16 0.037(6) 0.033(6) 0.033(7) -0.007(5) 0.011(6) 0.001(5)
C11 0.040(6) 0.025(6) 0.027(6) -0.003(4) 0.011(5) 0.001(4)
C12 0.038(7) 0.036(6) 0.028(6) -0.004(4) 0.013(5) 0.002(5)
C13 0.070(9) 0.033(6) 0.039(8) 0.010(5) 0.035(8) 0.021(5)
C14 0.058(8) 0.042(7) 0.029(7) 0.007(5) 0.019(7) 0.014(6)
Cl4 0.0366(15) 0.0315(14) 0.0395(16) -0.0030(10) 0.0193(13) 0.0026(10)
Cl5 0.0566(19) 0.0349(15) 0.0411(18) 0.0081(11) 0.0271(16) 0.0016(12)
Cl6 0.0349(16) 0.0559(18) 0.0409(18) -0.0090(13) 0.0161(14) 0.0071(12)
N1 0.024(5) 0.036(5) 0.038(6) -0.001(4) 0.016(4) 0.003(4)
Ta1 0.0320(3) 0.0279(3) 0.0269(3) 0.00082(18) 0.0132(2) 0.00166(18)

loop_
_atom_type_symbol
_atom_type_description
_atom_type_scat_dispersion_real
_atom_type_scat_dispersion_imag
_atom_type_scat_source
C C 0.0033 0.0016 'International Tables Vol C Tables 4.2.6.8 and 6.1.1.4'
H H 0 0 'International Tables Vol C Tables 4.2.6.8 and 6.1.1.4'
Cl Cl 0.1484 0.1585 'International Tables Vol C Tables 4.2.6.8 and 6.1.1.4'
N N 0.0061 0.0033 'International Tables Vol C Tables 4.2.6.8 and 6.1.1.4'
Ta Ta -0.7052 6.5227 'International Tables Vol C Tables 4.2.6.8 and 6.1.1.4'

loop_
_exptl_crystal_face_index_h
_exptl_crystal_face_index_k
_exptl_crystal_face_index_l
_exptl_crystal_face_perp_dist
-11 -9 10 0.102
18 14 -19 0.111
1 1 13 0.115
0 0 -1 0.075
1 1 9 0.108
-4 -3 3 0.099
0 -1 -14 0.074
9 1 7 0.075
-14 -1 -12 0.078
1 9 -8 0.15
13 8 -9 0.118
4 1 -5 0.094
-7 1 13 0.137
6 -1 -8 0.167

loop_
_geom_angle_atom_site_label_1
_geom_angle_atom_site_label_2
_geom_angle_atom_site_label_3
_geom_angle
C2 C1 C5 107.6(10)
C2 C1 Ta1 70.7(7)
C5 C1 Ta1 73.5(7)
C3 C2 C1 107.7(9)
C3 C2 Ta1 73.6(7)
C1 C2 Ta1 75.8(7)
C2 C3 C4 109.4(9)
C2 C3 Ta1 73.2(6)
C4 C3 Ta1 74.5(6)
C5 C4 C3 107.6(9)
C5 C4 Ta1 74.8(6)
C3 C4 Ta1 72.0(6)
C4 C5 C1 107.6(9)
C4 C5 Ta1 72.3(6)
C1 C5 Ta1 73.2(6)
C16 C17 N1 109.2(9)
C14 C15 C16 120.1(12)
C11 C16 C15 122.0(10)
C11 C16 C17 119.2(10)
C15 C16 C17 118.7(11)
C16 C11 C12 116.1(10)
C16 C11 Ta1 117.2(7)
C12 C11 Ta1 126.5(9)
C13 C12 C11 120.5(11)
C14 C13 C12 122.0(11)
C13 C14 C15 119.0(11)
C17 N1 C19 107.3(8)
C17 N1 C18 106.8(9)
C19 N1 C18 104.0(8)
C17 N1 Ta1 105.8(6)
C19 N1 Ta1 117.9(7)
C18 N1 Ta1 114.5(6)
C11 Ta1 Cl6 88.9(3)
C11 Ta1 C2 119.7(4)
Cl6 Ta1 C2 124.4(3)
C11 Ta1 C3 87.2(4)
Cl6 Ta1 C3 122.9(2)
C2 Ta1 C3 33.2(4)
C11 Ta1 Cl5 148.7(3)
Cl6 Ta1 Cl5 91.84(10)
C2 Ta1 Cl5 85.1(3)
C3 Ta1 Cl5 117.9(3)
C11 Ta1 C4 79.1(4)
Cl6 Ta1 C4 90.0(3)
C2 Ta1 C4 55.7(4)
C3 Ta1 C4 33.5(3)
Cl5 Ta1 C4 132.2(3)
C11 Ta1 Cl4 83.0(2)
Cl6 Ta1 Cl4 158.16(11)
C2 Ta1 Cl4 76.9(3)
C3 Ta1 Cl4 77.0(2)
Cl5 Ta1 Cl4 84.82(9)
C4 Ta1 Cl4 108.2(3)
C11 Ta1 C1 134.0(4)
Cl6 Ta1 C1 91.8(3)
C2 Ta1 C1 33.5(3)
C3 Ta1 C1 54.8(3)
Cl5 Ta1 C1 77.2(3)
C4 Ta1 C1 55.0(4)
Cl4 Ta1 C1 108.4(3)
C11 Ta1 C5 105.7(4)
Cl6 Ta1 C5 71.8(3)
C2 Ta1 C5 55.7(4)
C3 Ta1 C5 54.9(3)
Cl5 Ta1 C5 104.3(3)
C4 Ta1 C5 32.9(3)
Cl4 Ta1 C5 129.9(3)
C1 Ta1 C5 33.3(4)
C11 Ta1 N1 72.0(3)
Cl6 Ta1 N1 75.45(19)
C2 Ta1 N1 154.5(3)
C3 Ta1 N1 152.5(3)
Cl5 Ta1 N1 78.0(2)
C4 Ta1 N1 147.6(3)
Cl4 Ta1 N1 82.75(18)
C1 Ta1 N1 151.6(3)
C5 Ta1 N1 147.2(3)

loop_
_geom_bond_atom_site_label_1
_geom_bond_atom_site_label_2
_geom_bond_distance
C1 C2 1.398(14)
C1 C5 1.411(15)
C1 Ta1 2.457(12)
C2 C3 1.367(15)
C2 Ta1 2.392(12)
C3 C4 1.393(14)
C3 Ta1 2.398(10)
C4 C5 1.385(14)
C4 Ta1 2.430(10)
C5 Ta1 2.461(11)
C19 N1 1.503(12)
C18 N1 1.505(13)
C17 C16 1.482(14)
C17 N1 1.482(14)
C15 C14 1.382(16)
C15 C16 1.395(15)
C16 C11 1.391(16)
C11 C12 1.407(14)
C11 Ta1 2.220(11)
C12 C13 1.399(15)
C13 C14 1.340(18)
Cl4 Ta1 2.433(2)
Cl5 Ta1 2.410(2)
Cl6 Ta1 2.385(2)
N1 Ta1 2.467(9)
